data_7033936
loop_
_publ_author_name
'Miyamoto, Yasuhiro'
'Takamizawa, Satoshi'

_publ_section_title
;
 Deformation twinning of ferrocene crystals assisted by the rotational
 mobility of cyclopentadienyl rings.
;
_journal_issue 12
_journal_name_full 'Dalton transactions (Cambridge, England : 2003)'
_journal_page_first 5688
_journal_page_last 5691
_journal_paper_doi 10.1039/c4dt03922j
_journal_volume 44
_journal_year 2015
_chemical_formula_sum 'C10 H10 Ru'
_chemical_formula_weight 231.25
_chemical_name_systematic
; 
 ? 
;
_space_group_IT_number 62
_symmetry_cell_setting orthorhombic
_symmetry_space_group_name_Hall '-P 2ac 2n'
_symmetry_space_group_name_H-M 'P n m a'
_atom_sites_solution_hydrogens geom
_atom_sites_solution_primary direct
_atom_sites_solution_secondary difmap
_audit_creation_method SHELXL-97
_audit_update_record
;
2015-01-31 deposited with the CCDC.
2015-02-09 downloaded from the CCDC.
;
_cell_angle_alpha 90.00
_cell_angle_beta 90.00
_cell_angle_gamma 90.00
_cell_formula_units_Z 4
_cell_length_a 7.1076(12)
_cell_length_b 8.9737(16)
_cell_length_c 12.782(2)
_cell_measurement_reflns_used 4299
_cell_measurement_temperature 292(2)
_cell_measurement_theta_max 28.31
_cell_measurement_theta_min 2.27
_cell_volume 815.3(2)
_computing_cell_refinement 'Bruker SMART'
_computing_data_collection 'Bruker SMART'
_computing_data_reduction 'Bruker SAINT'
_computing_molecular_graphics 'Bruker SHELXTL'
_computing_publication_material 'Bruker SHELXTL'
_computing_structure_refinement 'SHELXL-97 (Sheldrick, 1997)'
_computing_structure_solution 'SHELXS-97 (Sheldrick, 1990)'
_diffrn_ambient_temperature 292(2)
_diffrn_detector_area_resol_mean 8.366
_diffrn_measured_fraction_theta_full 0.996
_diffrn_measured_fraction_theta_max 0.996
_diffrn_measurement_device_type 'CCD area detector'
_diffrn_measurement_method 'phi and omega scans'
_diffrn_radiation_monochromator graphite
_diffrn_radiation_source 'fine-focus sealed tube'
_diffrn_radiation_type MoK\a
_diffrn_radiation_wavelength 0.71073
_diffrn_reflns_av_R_equivalents 0.0247
_diffrn_reflns_limit_h_max 9
_diffrn_reflns_limit_h_min -9
_diffrn_reflns_limit_k_max 10
_diffrn_reflns_limit_k_min -11
_diffrn_reflns_limit_l_max 17
_diffrn_reflns_limit_l_min -10
_diffrn_reflns_number 5710
_diffrn_reflns_theta_full 28.31
_diffrn_reflns_theta_max 28.31
_diffrn_reflns_theta_min 3.19
_exptl_absorpt_coefficient_mu 1.845
_exptl_absorpt_correction_T_max 0.5985
_exptl_absorpt_correction_T_min 0.5256
_exptl_absorpt_correction_type empirical
_exptl_absorpt_process_details
;
SADABS; sheldrick, 1996
;
_exptl_crystal_colour yellow
_exptl_crystal_density_diffrn 1.884
_exptl_crystal_density_method 'not measured'
_exptl_crystal_description plate
_exptl_crystal_F_000 456
_exptl_crystal_size_max 0.40
_exptl_crystal_size_mid 0.32
_exptl_crystal_size_min 0.31
_refine_diff_density_max 0.265
_refine_diff_density_min -0.568
_refine_diff_density_rms 0.091
_refine_ls_extinction_coef 0.0568(17)
_refine_ls_extinction_expression Fc^*^=kFc[1+0.001xFc^2^\l^3^/sin(2\q)]^-1/4^
_refine_ls_extinction_method SHELXL
_refine_ls_goodness_of_fit_ref 1.165
_refine_ls_hydrogen_treatment constr
_refine_ls_matrix_type full
_refine_ls_number_parameters 56
_refine_ls_number_reflns 1075
_refine_ls_number_restraints 0
_refine_ls_restrained_S_all 1.165
_refine_ls_R_factor_all 0.0206
_refine_ls_R_factor_gt 0.0190
_refine_ls_shift/su_max 0.001
_refine_ls_shift/su_mean 0.000
_refine_ls_structure_factor_coef Fsqd
_refine_ls_weighting_details 'calc w=1/[\s^2^(Fo^2^)+(0.0191P)^2^+0.1869P] where P=(Fo^2^+2Fc^2^)/3'
_refine_ls_weighting_scheme calc
_refine_ls_wR_factor_gt 0.0452
_refine_ls_wR_factor_ref 0.0465
_reflns_number_gt 994
_reflns_number_total 1075
_reflns_threshold_expression >2sigma(I)
_cod_data_source_file c4dt03922j2.cif
_cod_data_source_block ruthenocene
_cod_depositor_comments
;
The following automatic conversions were performed:

'_symmetry_cell_setting' value 'Orthorhombic' changed to
'orthorhombic' according to
/usr/data/users/saulius/crontab/automatic-downloads/rss-feeds/RSC/lib/dictionaries/cif_core.dic
dictionary named 'cif_core.dic' version 2.4.2 from 2011-04-26.

Automatic conversion script
Id: cif_fix_values 3008 2015-01-20 13:52:24Z robertas 

 Adding full bibliography for 7033930--7033937.cif.
;
_cod_original_cell_volume 815.2(2)
_cod_original_sg_symbol_H-M Pnma
_cod_database_code 7033936
_diffrn_reflns_av_uneti/neti' 0.0184

loop_
_symmetry_equiv_pos_as_xyz
'x, y, z'
'-x+1/2, -y, z+1/2'
'-x, y+1/2, -z'
'x+1/2, -y+1/2, -z+1/2'
'-x, -y, -z'
'x-1/2, y, -z-1/2'
'x, -y-1/2, z'
'-x-1/2, y-1/2, z-1/2'

loop_
_atom_site_label
_atom_site_type_symbol
_atom_site_fract_x
_atom_site_fract_y
_atom_site_fract_z
_atom_site_U_iso_or_equiv
_atom_site_adp_type
_atom_site_occupancy
_atom_site_symmetry_multiplicity
_atom_site_calc_flag
_atom_site_refinement_flags
Ru1 Ru 0.26241(2) 0.7500 0.496047(10) 0.02748(10) Uani 1 2 d S
C4 C 0.2474(3) 0.7500 0.6659(2) 0.0538(9) Uani 1 2 d S
H4 H 0.1349 0.7500 0.7031 0.065 Uiso 1 2 calc SR
C6 C 0.5104(2) 0.67099(15) 0.57956(10) 0.0368(3) Uani 1 1 d .
H6 H 0.6018 0.6102 0.5497 0.044 Uiso 1 1 calc R
C5 C 0.3476(2) 0.62197(19) 0.63270(11) 0.0454(4) Uani 1 1 d .
H5 H 0.3125 0.5234 0.6439 0.054 Uiso 1 1 calc R
C3 C 0.2540(2) 0.6715(2) 0.33490(12) 0.0432(4) Uani 1 1 d .
H3 H 0.3459 0.6109 0.3054 0.052 Uiso 1 1 calc R
C1 C -0.0104(3) 0.7500 0.41975(18) 0.0532(6) Uani 1 2 d S
H1 H -0.1237 0.7500 0.4561 0.064 Uiso 1 2 calc SR
C2 C 0.0906(2) 0.62199(19) 0.38732(12) 0.0477(4) Uani 1 1 d .
H2 H 0.0557 0.5234 0.3985 0.057 Uiso 1 1 calc R

loop_
_atom_site_aniso_label
_atom_site_aniso_U_11
_atom_site_aniso_U_22
_atom_site_aniso_U_33
_atom_site_aniso_U_23
_atom_site_aniso_U_13
_atom_site_aniso_U_12
Ru1 0.02841(13) 0.03204(14) 0.02199(13) 0.000 -0.00046(5) 0.000
C4 0.0465(14) 0.093(3) 0.0217(11) 0.000 0.0035(8) 0.000
C6 0.0373(7) 0.0390(8) 0.0342(7) 0.0007(5) -0.0084(6) 0.0042(6)
C5 0.0548(10) 0.0490(9) 0.0323(7) 0.0134(6) -0.0095(7) -0.0091(8)
C3 0.0499(10) 0.0542(12) 0.0255(8) -0.0090(7) -0.0064(5) 0.0063(7)
C1 0.0292(10) 0.0900(19) 0.0404(12) 0.000 -0.0075(9) 0.000
C2 0.0537(10) 0.0491(9) 0.0404(8) 0.0004(7) -0.0170(7) -0.0139(7)

loop_
_atom_type_symbol
_atom_type_description
_atom_type_scat_dispersion_real
_atom_type_scat_dispersion_imag
_atom_type_scat_source
C C 0.0033 0.0016 'International Tables Vol C Tables 4.2.6.8 and 6.1.1.4'
H H 0.0000 0.0000 'International Tables Vol C Tables 4.2.6.8 and 6.1.1.4'
Ru Ru -1.2594 0.8363 'International Tables Vol C Tables 4.2.6.8 and 6.1.1.4'

loop_
_geom_angle_atom_site_label_1
_geom_angle_atom_site_label_2
_geom_angle_atom_site_label_3
_geom_angle
_geom_angle_site_symmetry_1
_geom_angle_site_symmetry_3
C1 Ru1 C4 113.88(9) . .
C1 Ru1 C5 127.53(7) . 7_575
C4 Ru1 C5 38.02(5) . 7_575
C1 Ru1 C5 127.53(7) . .
C4 Ru1 C5 38.02(5) . .
C5 Ru1 C5 63.72(9) 7_575 .
C1 Ru1 C2 38.03(6) . .
C4 Ru1 C2 127.58(7) . .
C5 Ru1 C2 161.19(7) 7_575 .
C5 Ru1 C2 112.94(7) . .
C1 Ru1 C2 38.03(6) . 7_575
C4 Ru1 C2 127.58(6) . 7_575
C5 Ru1 C2 112.94(7) 7_575 7_575
C5 Ru1 C2 161.19(7) . 7_575
C2 Ru1 C2 63.68(9) . 7_575
C1 Ru1 C3 63.29(7) . .
C4 Ru1 C3 160.62(5) . .
C5 Ru1 C3 159.61(7) 7_575 .
C5 Ru1 C3 126.58(7) . .
C2 Ru1 C3 37.85(6) . .
C2 Ru1 C3 63.36(6) 7_575 .
C1 Ru1 C3 63.29(7) . 7_575
C4 Ru1 C3 160.62(5) . 7_575
C5 Ru1 C3 126.58(7) 7_575 7_575
C5 Ru1 C3 159.61(7) . 7_575
C2 Ru1 C3 63.36(6) . 7_575
C2 Ru1 C3 37.85(6) 7_575 7_575
C3 Ru1 C3 37.74(10) . 7_575
C1 Ru1 C6 160.50(4) . 7_575
C4 Ru1 C6 63.29(7) . 7_575
C5 Ru1 C6 37.83(6) 7_575 7_575
C5 Ru1 C6 63.49(6) . 7_575
C2 Ru1 C6 159.68(7) . 7_575
C2 Ru1 C6 126.48(6) 7_575 7_575
C3 Ru1 C6 126.21(6) . 7_575
C3 Ru1 C6 112.35(6) 7_575 7_575
C1 Ru1 C6 160.50(4) . .
C4 Ru1 C6 63.29(7) . .
C5 Ru1 C6 63.49(6) 7_575 .
C5 Ru1 C6 37.83(6) . .
C2 Ru1 C6 126.48(6) . .
C2 Ru1 C6 159.68(7) 7_575 .
C3 Ru1 C6 112.35(6) . .
C3 Ru1 C6 126.21(6) 7_575 .
C6 Ru1 C6 37.98(7) 7_575 .
C5 C4 C5 108.4(2) 7_575 .
C5 C4 Ru1 71.10(11) 7_575 .
C5 C4 Ru1 71.10(11) . .
C5 C6 C6 108.15(9) . 7_575
C5 C6 Ru1 70.99(8) . .
C6 C6 Ru1 71.01(4) 7_575 .
C6 C5 C4 107.67(15) . .
C6 C5 Ru1 71.18(8) . .
C4 C5 Ru1 70.88(12) . .
C3 C3 C2 108.34(11) 7_575 .
C3 C3 Ru1 71.13(5) 7_575 .
C2 C3 Ru1 71.07(9) . .
C2 C1 C2 108.4(2) 7_575 .
C2 C1 Ru1 71.26(10) 7_575 .
C2 C1 Ru1 71.26(10) . .
C3 C2 C1 107.48(16) . .
C3 C2 Ru1 71.08(9) . .
C1 C2 Ru1 70.71(11) . .

loop_
_geom_bond_atom_site_label_1
_geom_bond_atom_site_label_2
_geom_bond_distance
_geom_bond_site_symmetry_2
Ru1 C1 2.170(2) .
Ru1 C4 2.174(3) .
Ru1 C5 2.1766(14) 7_575
Ru1 C5 2.1766(14) .
Ru1 C2 2.1775(15) .
Ru1 C2 2.1775(15) 7_575
Ru1 C3 2.1776(16) .
Ru1 C3 2.1776(16) 7_575
Ru1 C6 2.1792(13) 7_575
Ru1 C6 2.1792(13) .
C4 C5 1.417(2) 7_575
C4 C5 1.417(2) .
C6 C5 1.412(2) .
C6 C6 1.418(3) 7_575
C3 C3 1.409(4) 7_575
C3 C2 1.412(2) .
C1 C2 1.417(2) 7_575
C1 C2 1.417(2) .

loop_
_geom_torsion_atom_site_label_1
_geom_torsion_atom_site_label_2
_geom_torsion_atom_site_label_3
_geom_torsion_atom_site_label_4
_geom_torsion
_geom_torsion_site_symmetry_1
_geom_torsion_site_symmetry_4
C1 Ru1 C4 C5 -121.02(10) . 7_575
C5 Ru1 C4 C5 118.0(2) . 7_575
C2 Ru1 C4 C5 -162.75(9) . 7_575
C2 Ru1 C4 C5 -79.29(14) 7_575 7_575
C3 Ru1 C4 C5 161.85(17) . 7_575
C3 Ru1 C4 C5 -43.9(3) 7_575 7_575
C6 Ru1 C4 C5 37.62(10) 7_575 7_575
C6 Ru1 C4 C5 80.34(11) . 7_575
C1 Ru1 C4 C5 121.02(10) . .
C5 Ru1 C4 C5 -118.0(2) 7_575 .
C2 Ru1 C4 C5 79.29(14) . .
C2 Ru1 C4 C5 162.75(10) 7_575 .
C3 Ru1 C4 C5 43.9(3) . .
C3 Ru1 C4 C5 -161.85(17) 7_575 .
C6 Ru1 C4 C5 -80.34(11) 7_575 .
C6 Ru1 C4 C5 -37.62(10) . .
C1 Ru1 C6 C5 -48.6(2) . .
C4 Ru1 C6 C5 37.81(9) . .
C5 Ru1 C6 C5 80.54(13) 7_575 .
C2 Ru1 C6 C5 -80.68(11) . .
C2 Ru1 C6 C5 165.20(14) 7_575 .
C3 Ru1 C6 C5 -121.41(10) . .
C3 Ru1 C6 C5 -162.06(10) 7_575 .
C6 Ru1 C6 C5 117.84(9) 7_575 .
C1 Ru1 C6 C6 -166.4(2) . 7_575
C4 Ru1 C6 C6 -80.03(3) . 7_575
C5 Ru1 C6 C6 -37.30(6) 7_575 7_575
C5 Ru1 C6 C6 -117.84(9) . 7_575
C2 Ru1 C6 C6 161.48(7) . 7_575
C2 Ru1 C6 C6 47.36(15) 7_575 7_575
C3 Ru1 C6 C6 120.75(6) . 7_575
C3 Ru1 C6 C6 80.10(7) 7_575 7_575
C6 C6 C5 C4 -0.22(15) 7_575 .
Ru1 C6 C5 C4 -61.85(14) . .
C6 C6 C5 Ru1 61.63(4) 7_575 .
C5 C4 C5 C6 0.4(3) 7_575 .
Ru1 C4 C5 C6 62.05(11) . .
C5 C4 C5 Ru1 -61.69(16) 7_575 .
C1 Ru1 C5 C6 161.61(8) . .
C4 Ru1 C5 C6 -117.23(15) . .
C5 Ru1 C5 C6 -79.88(9) 7_575 .
C2 Ru1 C5 C6 120.50(9) . .
C2 Ru1 C5 C6 -164.04(15) 7_575 .
C3 Ru1 C5 C6 79.41(11) . .
C3 Ru1 C5 C6 45.5(2) 7_575 .
C6 Ru1 C5 C6 -37.45(9) 7_575 .
C1 Ru1 C5 C4 -81.16(12) . .
C5 Ru1 C5 C4 37.35(12) 7_575 .
C2 Ru1 C5 C4 -122.27(12) . .
C2 Ru1 C5 C4 -46.8(2) 7_575 .
C3 Ru1 C5 C4 -163.36(11) . .
C3 Ru1 C5 C4 162.75(16) 7_575 .
C6 Ru1 C5 C4 79.78(11) 7_575 .
C6 Ru1 C5 C4 117.23(15) . .
C1 Ru1 C3 C3 80.10(4) . 7_575
C4 Ru1 C3 C3 166.4(2) . 7_575
C5 Ru1 C3 C3 -47.03(16) 7_575 7_575
C5 Ru1 C3 C3 -161.49(7) . 7_575
C2 Ru1 C3 C3 117.95(10) . 7_575
C2 Ru1 C3 C3 37.33(6) 7_575 7_575
C6 Ru1 C3 C3 -79.87(6) 7_575 7_575
C6 Ru1 C3 C3 -120.82(5) . 7_575
C1 Ru1 C3 C2 -37.85(9) . .
C4 Ru1 C3 C2 48.4(2) . .
C5 Ru1 C3 C2 -164.98(14) 7_575 .
C5 Ru1 C3 C2 80.55(12) . .
C2 Ru1 C3 C2 -80.62(14) 7_575 .
C3 Ru1 C3 C2 -117.95(10) 7_575 .
C6 Ru1 C3 C2 162.18(9) 7_575 .
C6 Ru1 C3 C2 121.23(10) . .
C4 Ru1 C1 C2 121.10(10) . 7_575
C5 Ru1 C1 C2 79.38(14) 7_575 7_575
C5 Ru1 C1 C2 162.83(9) . 7_575
C2 Ru1 C1 C2 -117.8(2) . 7_575
C3 Ru1 C1 C2 -80.12(12) . 7_575
C3 Ru1 C1 C2 -37.67(11) 7_575 7_575
C6 Ru1 C1 C2 44.0(3) 7_575 7_575
C6 Ru1 C1 C2 -161.75(16) . 7_575
C4 Ru1 C1 C2 -121.10(10) . .
C5 Ru1 C1 C2 -162.83(9) 7_575 .
C5 Ru1 C1 C2 -79.38(14) . .
C2 Ru1 C1 C2 117.8(2) 7_575 .
C3 Ru1 C1 C2 37.67(11) . .
C3 Ru1 C1 C2 80.12(12) 7_575 .
C6 Ru1 C1 C2 161.75(16) 7_575 .
C6 Ru1 C1 C2 -44.0(3) . .
C3 C3 C2 C1 -0.01(15) 7_575 .
Ru1 C3 C2 C1 61.70(13) . .
C3 C3 C2 Ru1 -61.71(4) 7_575 .
C2 C1 C2 C3 0.0(2) 7_575 .
Ru1 C1 C2 C3 -61.94(11) . .
C2 C1 C2 Ru1 61.96(15) 7_575 .
C1 Ru1 C2 C3 117.16(16) . .
C4 Ru1 C2 C3 -161.75(9) . .
C5 Ru1 C2 C3 163.74(16) 7_575 .
C5 Ru1 C2 C3 -120.67(10) . .
C2 Ru1 C2 C3 79.71(11) 7_575 .
C3 Ru1 C2 C3 37.22(11) 7_575 .
C6 Ru1 C2 C3 -45.3(2) 7_575 .
C6 Ru1 C2 C3 -79.59(11) . .
C4 Ru1 C2 C1 81.10(13) . .
C5 Ru1 C2 C1 46.6(2) 7_575 .
C5 Ru1 C2 C1 122.18(12) . .
C2 Ru1 C2 C1 -37.45(12) 7_575 .
C3 Ru1 C2 C1 -117.16(16) . .
C3 Ru1 C2 C1 -79.93(12) 7_575 .
C6 Ru1 C2 C1 -162.48(14) 7_575 .
C6 Ru1 C2 C1 163.26(10) . .
